data_7011934
loop_
_publ_author_name
'Otter, Carl A.'
'Hartshorn, Richard M.'

_publ_section_title
;
 Polydentate ligand construction: preparation of oxime???imine
 complexes via intramolecular condensation reactions
;
_journal_issue 22
_journal_name_full 'Journal of the Chemical Society, Dalton Transactions'
_journal_page_first 4193
_journal_paper_doi 10.1039/b205956h
_journal_year 2002
_chemical_formula_sum 'C16 H40 Cl5 Co N6 O5 Zn'
_chemical_formula_weight 698.09
_chemical_name_systematic
; 
? 
;
_space_group_IT_number 2
_symmetry_cell_setting triclinic
_symmetry_space_group_name_Hall '-P 1'
_symmetry_space_group_name_H-M 'P -1'
_atom_sites_solution_hydrogens geom
_atom_sites_solution_primary direct
_atom_sites_solution_secondary difmap
_audit_creation_method SHELXL-97
_cell_angle_alpha 106.538(4)
_cell_angle_beta 93.305(5)
_cell_angle_gamma 96.088(4)
_cell_formula_units_Z 2
_cell_length_a 10.144(3)
_cell_length_b 10.782(3)
_cell_length_c 14.234(4)
_cell_measurement_temperature 168(2)
_cell_volume 1477.7(7)
_computing_cell_refinement 'Bruker XSCANS'
_computing_data_collection 'Bruker XSCANS'
_computing_data_reduction 'Bruker SHELXTL'
_computing_molecular_graphics 'Bruker SHELXTL'
_computing_publication_material 'Bruker SHELXTL'
_computing_structure_refinement 'SHELXL-97 (Sheldrick, 1997)'
_computing_structure_solution 'SHELXS-97 (Sheldrick, 1990)'
_diffrn_ambient_temperature 170(2)
_diffrn_measured_fraction_theta_full 0.979
_diffrn_measured_fraction_theta_max 0.979
_diffrn_measurement_device_type 'Bruker P4'
_diffrn_measurement_method '\w scans'
_diffrn_radiation_monochromator graphite
_diffrn_radiation_source 'fine-focus sealed tube'
_diffrn_radiation_type MoK\a
_diffrn_radiation_wavelength 0.71073
_diffrn_reflns_av_R_equivalents 0.0367
_diffrn_reflns_av_sigmaI/netI 0.0444
_diffrn_reflns_limit_h_max 9
_diffrn_reflns_limit_h_min -12
_diffrn_reflns_limit_k_max 13
_diffrn_reflns_limit_k_min -13
_diffrn_reflns_limit_l_max 17
_diffrn_reflns_limit_l_min -17
_diffrn_reflns_number 19196
_diffrn_reflns_theta_full 26.39
_diffrn_reflns_theta_max 26.39
_diffrn_reflns_theta_min 1.99
_exptl_absorpt_coefficient_mu 1.861
_exptl_absorpt_correction_type multi-scan
_exptl_absorpt_process_details 'BLESSING, ACTA. CRYST. 1995, A51, 33-38'
_exptl_crystal_colour orange
_exptl_crystal_density_diffrn 1.569
_exptl_crystal_density_method 'not measured'
_exptl_crystal_description block
_exptl_crystal_F_000 720
_exptl_crystal_size_max 0.3
_exptl_crystal_size_mid 0.15
_exptl_crystal_size_min 0.1
_refine_diff_density_max 0.428
_refine_diff_density_min -0.412
_refine_diff_density_rms 0.082
_refine_ls_extinction_method none
_refine_ls_goodness_of_fit_ref 1.034
_refine_ls_hydrogen_treatment mixed
_refine_ls_matrix_type full
_refine_ls_number_parameters 317
_refine_ls_number_reflns 5939
_refine_ls_number_restraints 0
_refine_ls_restrained_S_all 1.034
_refine_ls_R_factor_all 0.0544
_refine_ls_R_factor_gt 0.0333
_refine_ls_shift/su_max 0.005
_refine_ls_shift/su_mean 0.000
_refine_ls_structure_factor_coef Fsqd
_refine_ls_weighting_details 'calc w=1/[\s^2^(Fo^2^)+(0.0459P)^2^+0.1722P] where P=(Fo^2^+2Fc^2^)/3'
_refine_ls_weighting_scheme calc
_refine_ls_wR_factor_gt 0.0754
_refine_ls_wR_factor_ref 0.0895
_reflns_number_gt 4449
_reflns_number_total 5939
_reflns_threshold_expression >2sigma(I)
_cod_data_source_file b205956h.txt
_cod_data_source_block dmeox
_cod_depositor_comments
;
The following automatic conversions were performed:
'_symmetry_cell_setting' value 'Triclinic' changed to 'triclinic'
according to '/home/saulius/struct/CIF-dictionaries/cif_core.dic'
dictionary named 'cif_core.dic' version 2.4.1 from
2010-06-29.

'_exptl_absorpt_correction_type' value 'MULTISCAN' changed to
'multi-scan' according to
'/home/saulius/struct/CIF-dictionaries/cif_core.dic' dictionary named
'cif_core.dic' version 2.4.1 from 2010-06-29.

Automatic conversion script
Id: cif_fix_enum 1527 2010-12-29 10:47:43Z saulius 
;
_cod_original_cell_volume 1477.6(8)
_cod_original_sg_symbol_H-M P-1
_cod_database_code 7011934

loop_
_symmetry_equiv_pos_as_xyz
'x, y, z'
'-x, -y, -z'

loop_
_atom_site_label
_atom_site_type_symbol
_atom_site_fract_x
_atom_site_fract_y
_atom_site_fract_z
_atom_site_U_iso_or_equiv
_atom_site_adp_type
_atom_site_occupancy
_atom_site_symmetry_multiplicity
_atom_site_calc_flag
_atom_site_refinement_flags
_atom_site_disorder_assembly
_atom_site_disorder_group
Zn1 Zn 0.28240(4) 0.30740(3) 0.14946(2) 0.02321(10) Uani 1 1 d . . .
Co1 Co 0.74837(4) 0.75786(4) 0.26177(3) 0.01741(11) Uani 1 1 d . . .
Cl3 Cl 0.10995(8) 0.23821(7) 0.02890(5) 0.02627(18) Uani 1 1 d . . .
Cl1 Cl 0.44040(8) 0.42467(8) 0.08934(6) 0.0345(2) Uani 1 1 d . . .
Cl4 Cl 0.37147(9) 0.13488(8) 0.17696(7) 0.0392(2) Uani 1 1 d . . .
Cl2 Cl 0.21963(11) 0.43116(9) 0.29267(6) 0.0451(3) Uani 1 1 d . . .
N2 N 0.7968(2) 0.6224(2) 0.31226(17) 0.0196(5) Uani 1 1 d . . .
N6 N 0.5594(2) 0.7058(2) 0.26717(17) 0.0220(5) Uani 1 1 d . . .
H6A H 0.5331 0.6263 0.2211 0.026 Uiso 1 1 calc R . .
H6B H 0.5459 0.6964 0.3283 0.026 Uiso 1 1 calc R . .
N3 N 0.7512(2) 0.6283(2) 0.13322(16) 0.0194(5) Uani 1 1 d . . .
H3A H 0.6652 0.5948 0.1073 0.023 Uiso 1 1 calc R . .
H3B H 0.7901 0.6683 0.0908 0.023 Uiso 1 1 calc R . .
N1 N 0.7741(2) 0.8525(2) 0.40251(17) 0.0211(5) Uani 1 1 d . . .
O2 O 1.0430(2) 0.8562(2) 0.29494(16) 0.0287(5) Uani 1 1 d . . .
H2OX H 1.0382 0.8078 0.3319 0.043 Uiso 1 1 calc R . .
O1 O 0.7697(3) 0.9822(2) 0.45086(15) 0.0338(6) Uani 1 1 d . . .
H1OX H 0.7848 1.0270 0.4121 0.051 Uiso 1 1 calc R . .
C10 C 0.7719(3) 0.9506(3) 0.1703(2) 0.0222(7) Uani 1 1 d . . .
N5 N 0.6861(2) 0.8768(2) 0.19899(17) 0.0206(5) Uani 1 1 d . . .
C1 C 0.8003(3) 0.7830(3) 0.4606(2) 0.0217(7) Uani 1 1 d . . .
N4 N 0.9177(2) 0.8571(2) 0.25244(17) 0.0207(5) Uani 1 1 d . . .
C14 C 0.4746(3) 0.8067(3) 0.2473(2) 0.0255(7) Uani 1 1 d . . .
C2 C 0.8110(3) 0.6454(3) 0.4063(2) 0.0213(6) Uani 1 1 d . . .
C8 C 0.9758(3) 0.5604(3) 0.1434(2) 0.0276(7) Uani 1 1 d . . .
H8A H 0.9916 0.5921 0.0865 0.041 Uiso 1 1 calc R . .
H8B H 1.0253 0.4863 0.1405 0.041 Uiso 1 1 calc R . .
H8C H 1.0059 0.6306 0.2041 0.041 Uiso 1 1 calc R . .
C6 C 0.8281(3) 0.5175(3) 0.1421(2) 0.0222(7) Uani 1 1 d . . .
C13 C 0.5424(3) 0.8575(3) 0.1707(2) 0.0258(7) Uani 1 1 d . . .
H13A H 0.5213 0.7938 0.1046 0.031 Uiso 1 1 calc R . .
H13B H 0.5115 0.9410 0.1690 0.031 Uiso 1 1 calc R . .
C11 C 1.0265(3) 1.0271(3) 0.1871(2) 0.0312(8) Uani 1 1 d . . .
H11A H 1.1092 1.0014 0.2104 0.047 Uiso 1 1 calc R . .
H11B H 1.0207 1.1184 0.2227 0.047 Uiso 1 1 calc R . .
H11C H 1.0258 1.0173 0.1165 0.047 Uiso 1 1 calc R . .
C9 C 0.9112(3) 0.9430(3) 0.2049(2) 0.0238(7) Uani 1 1 d . . .
C12 C 0.7412(3) 1.0382(3) 0.1091(2) 0.0323(8) Uani 1 1 d . . .
H12A H 0.7331 0.9885 0.0393 0.049 Uiso 1 1 calc R . .
H12B H 0.8131 1.1108 0.1220 0.049 Uiso 1 1 calc R . .
H12C H 0.6572 1.0725 0.1261 0.049 Uiso 1 1 calc R . .
C7 C 0.7831(3) 0.3952(3) 0.0551(2) 0.0283(7) Uani 1 1 d . . .
H7A H 0.7995 0.4147 -0.0067 0.043 Uiso 1 1 calc R . .
H7B H 0.6878 0.3681 0.0553 0.043 Uiso 1 1 calc R . .
H7C H 0.8333 0.3246 0.0612 0.043 Uiso 1 1 calc R . .
C3 C 0.8225(4) 0.8345(3) 0.5701(2) 0.0318(8) Uani 1 1 d . . .
H3C H 0.7950 0.9219 0.5917 0.048 Uiso 1 1 calc R . .
H3D H 0.9171 0.8391 0.5909 0.048 Uiso 1 1 calc R . .
H3E H 0.7698 0.7763 0.5997 0.048 Uiso 1 1 calc R . .
C5 C 0.7947(3) 0.4931(3) 0.2394(2) 0.0246(7) Uani 1 1 d . . .
H5A H 0.7057 0.4420 0.2314 0.030 Uiso 1 1 calc R . .
H5B H 0.8613 0.4439 0.2613 0.030 Uiso 1 1 calc R . .
C16 C 0.4710(4) 0.9160(3) 0.3427(2) 0.0382(9) Uani 1 1 d . . .
H16A H 0.5597 0.9662 0.3621 0.057 Uiso 1 1 calc R . .
H16B H 0.4443 0.8783 0.3947 0.057 Uiso 1 1 calc R . .
H16C H 0.4069 0.9737 0.3322 0.057 Uiso 1 1 calc R . .
C15 C 0.3345(3) 0.7403(3) 0.2081(3) 0.0376(8) Uani 1 1 d . . .
H15A H 0.2814 0.8033 0.1916 0.056 Uiso 1 1 calc R . .
H15B H 0.2933 0.7074 0.2584 0.056 Uiso 1 1 calc R . .
H15C H 0.3383 0.6674 0.1490 0.056 Uiso 1 1 calc R . .
C4 C 0.8382(4) 0.5499(3) 0.4609(2) 0.0334(8) Uani 1 1 d . . .
H4A H 0.7626 0.5365 0.4984 0.050 Uiso 1 1 calc R . .
H4B H 0.9188 0.5840 0.5062 0.050 Uiso 1 1 calc R . .
H4C H 0.8509 0.4667 0.4140 0.050 Uiso 1 1 calc R . .
Cl5 Cl 0.18476(9) 0.80146(7) 0.63352(6) 0.0347(2) Uani 1 1 d . . .
O3 O 0.1003(2) 0.7011(2) 0.40085(16) 0.0363(6) Uani 1 1 d . . .
H3WA H 0.1372 0.7274 0.4612 0.054 Uiso 1 1 d R . .
H3WB H 0.1425 0.6366 0.3810 0.054 Uiso 1 1 d R . .
O4 O 0.4740(3) 0.3794(2) 0.56341(18) 0.0526(7) Uani 1 1 d . . .
H4WA H 0.4869 0.3516 0.5025 0.079 Uiso 1 1 d R . .
H4WB H 0.4800 0.4700 0.5834 0.079 Uiso 1 1 d R . .
O5 O 0.5460(3) 0.3254(3) 0.37240(19) 0.0573(8) Uani 1 1 d . . .
H5WA H 0.6249 0.2847 0.3646 0.086 Uiso 1 1 d R . .
H5WB H 0.4935 0.2772 0.3231 0.086 Uiso 1 1 d R . .

loop_
_atom_site_aniso_label
_atom_site_aniso_U_11
_atom_site_aniso_U_22
_atom_site_aniso_U_33
_atom_site_aniso_U_23
_atom_site_aniso_U_13
_atom_site_aniso_U_12
Zn1 0.0254(2) 0.0229(2) 0.02280(19) 0.00815(15) 0.00404(15) 0.00439(15)
Co1 0.0206(2) 0.0157(2) 0.0169(2) 0.00547(16) 0.00368(16) 0.00345(16)
Cl3 0.0265(4) 0.0287(4) 0.0246(4) 0.0096(3) 0.0031(3) 0.0025(3)
Cl1 0.0299(5) 0.0375(5) 0.0338(4) 0.0099(4) 0.0063(4) -0.0062(4)
Cl4 0.0395(5) 0.0299(5) 0.0511(5) 0.0145(4) -0.0024(4) 0.0130(4)
Cl2 0.0772(7) 0.0399(5) 0.0238(4) 0.0100(4) 0.0156(4) 0.0255(5)
N2 0.0230(14) 0.0162(12) 0.0195(13) 0.0053(10) 0.0009(10) 0.0028(10)
N6 0.0248(14) 0.0204(13) 0.0211(13) 0.0060(10) 0.0051(11) 0.0021(11)
N3 0.0192(13) 0.0192(13) 0.0210(12) 0.0071(10) 0.0034(10) 0.0030(10)
N1 0.0256(15) 0.0163(12) 0.0202(12) 0.0032(10) 0.0032(11) 0.0032(11)
O2 0.0227(12) 0.0297(13) 0.0358(13) 0.0150(10) -0.0022(10) 0.0003(10)
O1 0.0612(17) 0.0146(11) 0.0247(12) 0.0027(9) 0.0052(11) 0.0079(11)
C10 0.0339(19) 0.0163(15) 0.0175(14) 0.0054(12) 0.0042(13) 0.0052(13)
N5 0.0248(14) 0.0188(13) 0.0182(12) 0.0043(10) 0.0025(10) 0.0055(11)
C1 0.0222(17) 0.0212(16) 0.0219(15) 0.0067(13) 0.0036(13) 0.0029(13)
N4 0.0223(14) 0.0185(13) 0.0207(12) 0.0045(10) 0.0025(11) 0.0033(10)
C14 0.0212(17) 0.0279(17) 0.0291(17) 0.0088(14) 0.0034(13) 0.0095(14)
C2 0.0248(17) 0.0207(15) 0.0202(15) 0.0085(12) 0.0017(12) 0.0035(13)
C8 0.0277(18) 0.0273(17) 0.0259(16) 0.0028(14) 0.0020(14) 0.0099(14)
C6 0.0252(17) 0.0192(15) 0.0229(15) 0.0053(13) 0.0038(13) 0.0085(13)
C13 0.0232(18) 0.0271(17) 0.0294(17) 0.0101(14) 0.0015(14) 0.0086(14)
C11 0.039(2) 0.0270(18) 0.0290(17) 0.0129(15) 0.0056(15) -0.0060(15)
C9 0.0331(19) 0.0194(16) 0.0180(15) 0.0036(12) 0.0065(13) 0.0021(13)
C12 0.043(2) 0.0256(18) 0.0358(19) 0.0190(15) 0.0048(16) 0.0066(15)
C7 0.0324(19) 0.0264(17) 0.0234(16) 0.0013(14) 0.0037(14) 0.0072(14)
C3 0.050(2) 0.0268(18) 0.0189(16) 0.0072(13) 0.0039(15) 0.0056(16)
C5 0.0374(19) 0.0158(15) 0.0219(15) 0.0058(12) 0.0050(14) 0.0074(13)
C16 0.038(2) 0.039(2) 0.038(2) 0.0067(17) 0.0103(17) 0.0161(17)
C15 0.0244(19) 0.044(2) 0.045(2) 0.0134(17) 0.0059(16) 0.0073(16)
C4 0.052(2) 0.0265(18) 0.0256(17) 0.0112(14) 0.0053(16) 0.0129(16)
Cl5 0.0498(6) 0.0206(4) 0.0332(4) 0.0066(3) 0.0051(4) 0.0052(4)
O3 0.0411(15) 0.0377(14) 0.0307(12) 0.0090(11) -0.0011(11) 0.0138(11)
O4 0.079(2) 0.0423(16) 0.0375(14) 0.0163(12) 0.0184(14) -0.0069(14)
O5 0.0443(17) 0.074(2) 0.0428(16) -0.0012(14) -0.0001(13) 0.0135(15)

loop_
_atom_type_symbol
_atom_type_description
_atom_type_scat_dispersion_real
_atom_type_scat_dispersion_imag
_atom_type_scat_source
C C 0.0033 0.0016 'International Tables Vol C Tables 4.2.6.8 and 6.1.1.4'
H H 0.0000 0.0000 'International Tables Vol C Tables 4.2.6.8 and 6.1.1.4'
N N 0.0061 0.0033 'International Tables Vol C Tables 4.2.6.8 and 6.1.1.4'
O O 0.0106 0.0060 'International Tables Vol C Tables 4.2.6.8 and 6.1.1.4'
Cl Cl 0.1484 0.1585 'International Tables Vol C Tables 4.2.6.8 and 6.1.1.4'
Co Co 0.3494 0.9721 'International Tables Vol C Tables 4.2.6.8 and 6.1.1.4'
Zn Zn 0.2839 1.4301 'International Tables Vol C Tables 4.2.6.8 and 6.1.1.4'

loop_
_geom_angle_atom_site_label_1
_geom_angle_atom_site_label_2
_geom_angle_atom_site_label_3
_geom_angle
_geom_angle_site_symmetry_1
_geom_angle_site_symmetry_3
_geom_angle_publ_flag
Cl2 Zn1 Cl4 109.00(4) . . ?
Cl2 Zn1 Cl3 112.24(4) . . ?
Cl4 Zn1 Cl3 110.73(4) . . ?
Cl2 Zn1 Cl1 110.89(4) . . ?
Cl4 Zn1 Cl1 108.25(4) . . ?
Cl3 Zn1 Cl1 105.64(4) . . ?
N2 Co1 N5 172.83(10) . . ?
N2 Co1 N6 91.69(10) . . ?
N5 Co1 N6 84.13(10) . . ?
N2 Co1 N4 104.76(10) . . ?
N5 Co1 N4 79.96(10) . . ?
N6 Co1 N4 162.91(10) . . ?
N2 Co1 N1 80.37(10) . . ?
N5 Co1 N1 105.58(10) . . ?
N6 Co1 N1 92.68(10) . . ?
N4 Co1 N1 85.65(10) . . ?
N2 Co1 N3 83.97(10) . . ?
N5 Co1 N3 90.37(10) . . ?
N6 Co1 N3 92.35(10) . . ?
N4 Co1 N3 93.96(10) . . ?
N1 Co1 N3 163.68(10) . . ?
C2 N2 C5 125.3(2) . . ?
C2 N2 Co1 117.9(2) . . ?
C5 N2 Co1 116.09(18) . . ?
C14 N6 Co1 111.36(18) . . ?
C14 N6 H6A 109.4 . . ?
Co1 N6 H6A 109.4 . . ?
C14 N6 H6B 109.4 . . ?
Co1 N6 H6B 109.4 . . ?
H6A N6 H6B 108.0 . . ?
C6 N3 Co1 111.31(17) . . ?
C6 N3 H3A 109.4 . . ?
Co1 N3 H3A 109.4 . . ?
C6 N3 H3B 109.4 . . ?
Co1 N3 H3B 109.4 . . ?
H3A N3 H3B 108.0 . . ?
C1 N1 O1 113.9(2) . . ?
C1 N1 Co1 115.54(19) . . ?
O1 N1 Co1 130.57(18) . . ?
N4 O2 H2OX 109.5 . . ?
N1 O1 H1OX 109.5 . . ?
N5 C10 C9 112.9(3) . . ?
N5 C10 C12 125.6(3) . . ?
C9 C10 C12 121.5(3) . . ?
C10 N5 C13 125.0(3) . . ?
C10 N5 Co1 118.3(2) . . ?
C13 N5 Co1 115.60(19) . . ?
N1 C1 C2 112.7(2) . . ?
N1 C1 C3 124.6(3) . . ?
C2 C1 C3 122.7(3) . . ?
C9 N4 O2 114.3(2) . . ?
C9 N4 Co1 116.0(2) . . ?
O2 N4 Co1 129.51(18) . . ?
C13 C14 C15 111.0(3) . . ?
C13 C14 C16 111.3(3) . . ?
C15 C14 C16 110.2(3) . . ?
C13 C14 N6 105.5(2) . . ?
C15 C14 N6 109.2(3) . . ?
C16 C14 N6 109.5(2) . . ?
N2 C2 C1 113.2(3) . . ?
N2 C2 C4 126.5(3) . . ?
C1 C2 C4 120.3(2) . . ?
C6 C8 H8A 109.5 . . ?
C6 C8 H8B 109.5 . . ?
H8A C8 H8B 109.5 . . ?
C6 C8 H8C 109.5 . . ?
H8A C8 H8C 109.5 . . ?
H8B C8 H8C 109.5 . . ?
C8 C6 N3 108.8(2) . . ?
C8 C6 C5 111.3(3) . . ?
N3 C6 C5 105.5(2) . . ?
C8 C6 C7 110.3(2) . . ?
N3 C6 C7 110.0(2) . . ?
C5 C6 C7 110.8(2) . . ?
N5 C13 C14 107.1(2) . . ?
N5 C13 H13A 110.3 . . ?
C14 C13 H13A 110.3 . . ?
N5 C13 H13B 110.3 . . ?
C14 C13 H13B 110.3 . . ?
H13A C13 H13B 108.6 . . ?
C9 C11 H11A 109.5 . . ?
C9 C11 H11B 109.5 . . ?
H11A C11 H11B 109.5 . . ?
C9 C11 H11C 109.5 . . ?
H11A C11 H11C 109.5 . . ?
H11B C11 H11C 109.5 . . ?
N4 C9 C11 125.4(3) . . ?
N4 C9 C10 112.2(3) . . ?
C11 C9 C10 122.4(3) . . ?
C10 C12 H12A 109.5 . . ?
C10 C12 H12B 109.5 . . ?
H12A C12 H12B 109.5 . . ?
C10 C12 H12C 109.5 . . ?
H12A C12 H12C 109.5 . . ?
H12B C12 H12C 109.5 . . ?
C6 C7 H7A 109.5 . . ?
C6 C7 H7B 109.5 . . ?
H7A C7 H7B 109.5 . . ?
C6 C7 H7C 109.5 . . ?
H7A C7 H7C 109.5 . . ?
H7B C7 H7C 109.5 . . ?
C1 C3 H3C 109.5 . . ?
C1 C3 H3D 109.5 . . ?
H3C C3 H3D 109.5 . . ?
C1 C3 H3E 109.5 . . ?
H3C C3 H3E 109.5 . . ?
H3D C3 H3E 109.5 . . ?
N2 C5 C6 107.0(2) . . ?
N2 C5 H5A 110.3 . . ?
C6 C5 H5A 110.3 . . ?
N2 C5 H5B 110.3 . . ?
C6 C5 H5B 110.3 . . ?
H5A C5 H5B 108.6 . . ?
C14 C16 H16A 109.5 . . ?
C14 C16 H16B 109.5 . . ?
H16A C16 H16B 109.5 . . ?
C14 C16 H16C 109.5 . . ?
H16A C16 H16C 109.5 . . ?
H16B C16 H16C 109.5 . . ?
C14 C15 H15A 109.5 . . ?
C14 C15 H15B 109.5 . . ?
H15A C15 H15B 109.5 . . ?
C14 C15 H15C 109.5 . . ?
H15A C15 H15C 109.5 . . ?
H15B C15 H15C 109.5 . . ?
C2 C4 H4A 109.5 . . ?
C2 C4 H4B 109.5 . . ?
H4A C4 H4B 109.5 . . ?
C2 C4 H4C 109.5 . . ?
H4A C4 H4C 109.5 . . ?
H4B C4 H4C 109.5 . . ?
H3WA O3 H3WB 96.8 . . ?
H4WA O4 H4WB 110.4 . . ?
H5WA O5 H5WB 102.5 . . ?

loop_
_geom_bond_atom_site_label_1
_geom_bond_atom_site_label_2
_geom_bond_distance
_geom_bond_site_symmetry_2
_geom_bond_publ_flag
Zn1 Cl2 2.2632(10) . ?
Zn1 Cl4 2.2715(10) . ?
Zn1 Cl3 2.2825(10) . ?
Zn1 Cl1 2.2899(10) . ?
Co1 N2 1.897(2) . ?
Co1 N5 1.898(2) . ?
Co1 N6 1.952(3) . ?
Co1 N4 1.957(2) . ?
Co1 N1 1.960(2) . ?
Co1 N3 1.964(2) . ?
N2 C2 1.286(4) . ?
N2 C5 1.479(4) . ?
N6 C14 1.532(4) . ?
N6 H6A 0.9200 . ?
N6 H6B 0.9200 . ?
N3 C6 1.525(4) . ?
N3 H3A 0.9200 . ?
N3 H3B 0.9200 . ?
N1 C1 1.298(4) . ?
N1 O1 1.378(3) . ?
O2 N4 1.378(3) . ?
O2 H2OX 0.8400 . ?
O1 H1OX 0.8400 . ?
C10 N5 1.280(4) . ?
C10 C9 1.488(4) . ?
C10 C12 1.498(4) . ?
N5 C13 1.466(4) . ?
C1 C2 1.483(4) . ?
C1 C3 1.493(4) . ?
N4 C9 1.298(4) . ?
C14 C13 1.520(4) . ?
C14 C15 1.520(4) . ?
C14 C16 1.529(4) . ?
C2 C4 1.494(4) . ?
C8 C6 1.518(4) . ?
C8 H8A 0.9800 . ?
C8 H8B 0.9800 . ?
C8 H8C 0.9800 . ?
C6 C5 1.531(4) . ?
C6 C7 1.536(4) . ?
C13 H13A 0.9900 . ?
C13 H13B 0.9900 . ?
C11 C9 1.481(4) . ?
C11 H11A 0.9800 . ?
C11 H11B 0.9800 . ?
C11 H11C 0.9800 . ?
C12 H12A 0.9800 . ?
C12 H12B 0.9800 . ?
C12 H12C 0.9800 . ?
C7 H7A 0.9800 . ?
C7 H7B 0.9800 . ?
C7 H7C 0.9800 . ?
C3 H3C 0.9800 . ?
C3 H3D 0.9800 . ?
C3 H3E 0.9800 . ?
C5 H5A 0.9900 . ?
C5 H5B 0.9900 . ?
C16 H16A 0.9800 . ?
C16 H16B 0.9800 . ?
C16 H16C 0.9800 . ?
C15 H15A 0.9800 . ?
C15 H15B 0.9800 . ?
C15 H15C 0.9800 . ?
C4 H4A 0.9800 . ?
C4 H4B 0.9800 . ?
C4 H4C 0.9800 . ?
O3 H3WA 0.8718 . ?
O3 H3WB 0.8445 . ?
O4 H4WA 0.8554 . ?
O4 H4WB 0.9306 . ?
O5 H5WA 0.9491 . ?
O5 H5WB 0.8585 . ?
